data_7716415
loop_
_publ_author_name
'Franzen, Jonas H.'
'Wilm, Lukas F. B.'
'Rotering, Philipp'
'Wurst, Klaus'
'Seidl, Michael'
'Dielmann, Fabian'

_publ_section_title
;
 Electron-rich pyridines with <i>para</i>-N-heterocyclic imine
 substituents: ligand properties and coordination to CO<sub>2</sub>,
 SO<sub>2</sub>, BCl<sub>3</sub> and Pd<sup>II</sup> complexes.
;
_journal_issue 28
_journal_name_full 'Dalton transactions (Cambridge, England : 2003)'
_journal_page_first 11876
_journal_page_last 11883
_journal_paper_doi 10.1039/d4dt01399a
_journal_volume 53
_journal_year 2024
_chemical_formula_moiety '2(B F4), C27 H43 N6'
_chemical_formula_sum 'C27 H43 B2 F8 N6'
_chemical_formula_weight 625.29
_space_group_crystal_system orthorhombic
_space_group_IT_number 33
_space_group_name_Hall 'P 2c -2n'
_space_group_name_H-M_alt 'P n a 21'
_atom_sites_solution_hydrogens geom
_atom_sites_solution_primary iterative
_audit_creation_date 2024-05-08
_audit_creation_method
;
Olex2 1.5-alpha
(compiled 2024.02.16 svn.r378c4104 for OlexSys, GUI svn.r6928)
;
_audit_update_record
;
2024-05-08 deposited with the CCDC.	2024-06-18 downloaded from the CCDC.
;
_cell_angle_alpha 90
_cell_angle_beta 90
_cell_angle_gamma 90
_cell_formula_units_Z 4
_cell_length_a 15.6898(5)
_cell_length_b 8.5225(3)
_cell_length_c 24.0701(7)
_cell_measurement_reflns_used 9864
_cell_measurement_temperature 100(2)
_cell_measurement_theta_max 28.123
_cell_measurement_theta_min 2.849
_cell_volume 3218.57(18)
_computing_cell_refinement 'Bruker SAINT-V 8.34A'
_computing_data_collection 'Bruker Apex III'
_computing_data_reduction 'Bruker SAINT-V 8.34A'
_computing_molecular_graphics 'Olex2 1.5-alpha (Dolomanov et al., 2009)'
_computing_publication_material 'Olex2 1.5-alpha (Dolomanov et al., 2009)'
_computing_structure_refinement 'SHELXL 2018/3 (Sheldrick, 2015)'
_computing_structure_solution
;
Superflip  (Palatinus & Chapuis, 2007;Palatinus & van der Lee, 2008;
Palatinus et al., 2012)
;
_diffrn_ambient_temperature 100.02
_diffrn_measured_fraction_theta_full 0.995
_diffrn_measured_fraction_theta_max 0.996
_diffrn_measurement_device_type 'Bruker APEX-II CCD'
_diffrn_measurement_method '\f and \w scans'
_diffrn_radiation_type MoK\a
_diffrn_radiation_wavelength 0.71073
_diffrn_reflns_av_R_equivalents 0.0504
_diffrn_reflns_av_unetI/netI 0.0494
_diffrn_reflns_Laue_measured_fraction_full 0.995
_diffrn_reflns_Laue_measured_fraction_max 0.996
_diffrn_reflns_limit_h_max 19
_diffrn_reflns_limit_h_min -20
_diffrn_reflns_limit_k_max 11
_diffrn_reflns_limit_k_min -11
_diffrn_reflns_limit_l_max 32
_diffrn_reflns_limit_l_min -32
_diffrn_reflns_number 35131
_diffrn_reflns_point_group_measured_fraction_full 0.989
_diffrn_reflns_point_group_measured_fraction_max 0.991
_diffrn_reflns_theta_full 25.242
_diffrn_reflns_theta_max 28.294
_diffrn_reflns_theta_min 3.204
_exptl_absorpt_coefficient_mu 0.109
_exptl_absorpt_correction_T_max 1.0000
_exptl_absorpt_correction_T_min 0.8355
_exptl_absorpt_correction_type multi-scan
_exptl_absorpt_process_details
;
? was used for absorption correction.
wR2(int) was 0.1176 before and 0.0804 after correction.
The Ratio of minimum to maximum transmission is 0.8355.
The \l/2 correction factor is 0.00150.
;
_exptl_crystal_colour colourless
_exptl_crystal_colour_primary colourless
_exptl_crystal_density_diffrn 1.290
_exptl_crystal_description block
_exptl_crystal_F_000 1316
_exptl_crystal_size_max 0.32
_exptl_crystal_size_mid 0.22
_exptl_crystal_size_min 0.06
_refine_diff_density_max 0.675
_refine_diff_density_min -0.234
_refine_diff_density_rms 0.069
_refine_ls_abs_structure_details
;
 Refined as an inversion twin.
;
_refine_ls_abs_structure_Flack 0.3(10)
_refine_ls_extinction_method none
_refine_ls_goodness_of_fit_ref 1.050
_refine_ls_hydrogen_treatment constr
_refine_ls_matrix_type full
_refine_ls_number_parameters 447
_refine_ls_number_reflns 7933
_refine_ls_number_restraints 19
_refine_ls_restrained_S_all 1.051
_refine_ls_R_factor_all 0.0685
_refine_ls_R_factor_gt 0.0631
_refine_ls_shift/su_max 0.000
_refine_ls_shift/su_mean 0.000
_refine_ls_structure_factor_coef Fsqd
_refine_ls_weighting_details 'w=1/[\s^2^(Fo^2^)+(0.1098P)^2^+1.4149P] where P=(Fo^2^+2Fc^2^)/3'
_refine_ls_weighting_scheme calc
_refine_ls_wR_factor_gt 0.1775
_refine_ls_wR_factor_ref 0.1827
_reflns_Friedel_coverage 0.944
_reflns_Friedel_fraction_full 0.983
_reflns_Friedel_fraction_max 0.985
_reflns_number_gt 7136
_reflns_number_total 7933
_reflns_threshold_expression 'I > 2\s(I)'
_cod_data_source_file d4dt01399a2.cif
_cod_data_source_block compound_3
_cod_depositor_comments 'Adding full bibliography for 7716413--7716422.cif.'
_cod_database_code 7716415
_shelx_shelxl_version_number 2018/3
_shelx_space_group_comment
;
The symmetry employed for this shelxl refinement is uniquely defined
by the following loop, which should always be used as a source of
symmetry information in preference to the above space-group names.
They are only intended as comments.
;
_olex2_refinement_description
;
1. Twinned data refinement
 Scales: 0.7(10)
 0.3(10)
2. Fixed Uiso
 At 1.2 times of:
  All C(H) groups
 At 1.5 times of:
  All C(H,H,H) groups
3. Uiso/Uaniso restraints and constraints
Uanis(B3) \\sim Ueq, Uanis(F9) \\sim Ueq: with sigma of 0.006 and sigma for
terminal atoms of 0.01
Uanis(F10) \\sim Ueq: with sigma of 0.004 and sigma for terminal atoms of 0.008
4. Others
 Sof(F9)=Sof(F10)=Sof(F11)=Sof(F12)=Sof(B3)=1-FVAR(1)
 Sof(F5)=Sof(F6)=Sof(F7)=Sof(F8)=Sof(B2)=FVAR(1)
5.a Ternary CH refined with riding coordinates:
 C11(H11), C22(H22), C25(H25)
5.b Aromatic/amide H refined with riding coordinates:
 C1(H1), C2(H2), C4(H4), C5(H5)
5.c Idealised Me refined as rotating group:
 C9(H9A,H9B,H9C), C10(H10A,H10B,H10C), C12(H12A,H12B,H12C), C13(H13A,H13B,
 H13C), C15(H15A,H15B,H15C), C16(H16A,H16B,H16C), C20(H20A,H20B,H20C), C21(H21A,
 H21B,H21C), C23(H23A,H23B,H23C), C24(H24A,H24B,H24C), C26(H26A,H26B,H26C),
 C27(H27A,H27B,H27C)
;
_olex2_submission_special_instructions 'No special instructions were received'

loop_
_space_group_symop_operation_xyz
'x, y, z'
'-x, -y, z+1/2'
'-x+1/2, y+1/2, z+1/2'
'x+1/2, -y+1/2, z'

loop_
_atom_site_label
_atom_site_type_symbol
_atom_site_fract_x
_atom_site_fract_y
_atom_site_fract_z
_atom_site_U_iso_or_equiv
_atom_site_adp_type
_atom_site_occupancy
_atom_site_site_symmetry_order
_atom_site_calc_flag
_atom_site_refinement_flags_posn
_atom_site_refinement_flags_adp
_atom_site_refinement_flags_occupancy
_atom_site_disorder_assembly
_atom_site_disorder_group
F9 F 0.4084(17) 0.724(4) 0.3742(14) 0.027(5) Uani 0.196(8) 1 d . U P A 2
F10 F 0.3338(11) 0.717(2) 0.2935(6) 0.052(5) Uani 0.196(8) 1 d . U P A 2
F11 F 0.3805(10) 0.9443(12) 0.3292(6) 0.027(3) Uani 0.196(8) 1 d . . P A 2
F12 F 0.2729(11) 0.820(2) 0.3717(7) 0.058(5) Uani 0.196(8) 1 d . . P A 2
B3 B 0.346(2) 0.810(4) 0.3426(14) 0.030(8) Uani 0.196(8) 1 d . U P A 2
F5 F 0.4329(5) 0.7315(12) 0.3681(4) 0.0376(16) Uani 0.804(8) 1 d . . P A 1
F6 F 0.3050(3) 0.6613(5) 0.3301(2) 0.0593(13) Uani 0.804(8) 1 d . . P A 1
F7 F 0.4020(2) 0.7880(7) 0.27810(14) 0.0617(14) Uani 0.804(8) 1 d . . P A 1
F8 F 0.3326(4) 0.9156(6) 0.3465(2) 0.0612(17) Uani 0.804(8) 1 d . . P A 1
B2 B 0.3677(5) 0.7749(9) 0.3317(3) 0.0257(13) Uani 0.804(8) 1 d . . P A 1
F1 F 0.5340(2) 0.9373(4) 0.61811(15) 0.0557(8) Uani 1 1 d . . . . .
F2 F 0.43164(16) 0.7827(3) 0.58082(12) 0.0418(6) Uani 1 1 d . . . . .
F3 F 0.5447(2) 0.6693(4) 0.62396(17) 0.0625(10) Uani 1 1 d . . . . .
F4 F 0.4431(2) 0.7998(4) 0.67451(13) 0.0531(8) Uani 1 1 d . . . . .
B1 B 0.4886(3) 0.7980(6) 0.6243(2) 0.0403(10) Uani 1 1 d . . . . .
N1 N 0.74897(18) 0.4287(3) 0.67482(11) 0.0208(5) Uani 1 1 d . . . . .
N2 N 0.6852(2) 0.2898(4) 0.51649(12) 0.0262(6) Uani 1 1 d . . . . .
N3 N 0.54663(19) 0.1926(3) 0.49123(11) 0.0207(5) Uani 1 1 d . . . . .
N4 N 0.6453(2) 0.0172(4) 0.50352(14) 0.0277(6) Uani 1 1 d . . . . .
N5 N 0.74143(19) 0.6018(4) 0.75438(12) 0.0241(6) Uani 1 1 d . . . . .
N6 N 0.8443(2) 0.4297(4) 0.75494(13) 0.0295(7) Uani 1 1 d . . . . .
C1 C 0.7836(2) 0.5004(4) 0.62872(15) 0.0236(6) Uani 1 1 d . . . . .
H1 H 0.823912 0.582467 0.633339 0.028 Uiso 1 1 calc R U . . .
C2 C 0.7608(2) 0.4552(4) 0.57719(14) 0.0240(6) Uani 1 1 d . . . . .
H2 H 0.784988 0.507264 0.546044 0.029 Uiso 1 1 calc R U . . .
C3 C 0.7012(2) 0.3307(4) 0.56820(13) 0.0211(6) Uani 1 1 d . . . . .
C4 C 0.6649(2) 0.2628(4) 0.61758(14) 0.0217(6) Uani 1 1 d . . . . .
H4 H 0.623480 0.182056 0.614238 0.026 Uiso 1 1 calc R U . . .
C5 C 0.6890(2) 0.3122(4) 0.66890(13) 0.0210(6) Uani 1 1 d . . . . .
H5 H 0.664149 0.265868 0.700958 0.025 Uiso 1 1 calc R U . . .
C6 C 0.6281(2) 0.1706(4) 0.50628(13) 0.0230(6) Uani 1 1 d . . . . .
C7 C 0.5099(2) 0.0470(4) 0.47985(13) 0.0233(6) Uani 1 1 d . . . . .
C8 C 0.5712(3) -0.0622(4) 0.48764(15) 0.0285(7) Uani 1 1 d . . . . .
C9 C 0.4193(3) 0.0251(5) 0.46229(17) 0.0322(8) Uani 1 1 d . . . . .
H9A H 0.382636 0.095741 0.483718 0.048 Uiso 1 1 calc R U . . .
H9B H 0.402154 -0.083827 0.469015 0.048 Uiso 1 1 calc R U . . .
H9C H 0.413851 0.048960 0.422627 0.048 Uiso 1 1 calc R U . . .
C10 C 0.5644(3) -0.2361(5) 0.4811(2) 0.0416(10) Uani 1 1 d . . . . .
H10A H 0.595514 -0.268829 0.447729 0.062 Uiso 1 1 calc R U . . .
H10B H 0.504332 -0.265779 0.477506 0.062 Uiso 1 1 calc R U . . .
H10C H 0.589013 -0.287802 0.513739 0.062 Uiso 1 1 calc R U . . .
C11 C 0.5087(2) 0.3515(4) 0.48877(15) 0.0273(7) Uani 1 1 d . . . . .
H11 H 0.557255 0.427049 0.491543 0.033 Uiso 1 1 calc R U . . .
C12 C 0.4663(4) 0.3830(5) 0.4337(2) 0.0440(11) Uani 1 1 d . . . . .
H12A H 0.414254 0.319888 0.430757 0.066 Uiso 1 1 calc R U . . .
H12B H 0.505293 0.355068 0.403486 0.066 Uiso 1 1 calc R U . . .
H12C H 0.451684 0.494563 0.431050 0.066 Uiso 1 1 calc R U . . .
C13 C 0.4530(3) 0.3804(5) 0.53938(17) 0.0366(9) Uani 1 1 d . . . . .
H13A H 0.433509 0.489610 0.539363 0.055 Uiso 1 1 calc R U . . .
H13B H 0.486011 0.360029 0.573190 0.055 Uiso 1 1 calc R U . . .
H13C H 0.403592 0.310119 0.538233 0.055 Uiso 1 1 calc R U . . .
C14 C 0.7325(3) -0.0430(6) 0.5151(2) 0.0442(10) Uani 1 1 d . . . . .
C15 C 0.7667(4) -0.1420(8) 0.4691(3) 0.0639(16) Uani 1 1 d . . . . .
H15A H 0.736024 -0.242122 0.468053 0.096 Uiso 1 1 calc R U . . .
H15B H 0.827527 -0.161761 0.475353 0.096 Uiso 1 1 calc R U . . .
H15C H 0.759210 -0.087263 0.433621 0.096 Uiso 1 1 calc R U . . .
C16 C 0.7381(4) -0.1157(6) 0.5712(3) 0.0513(12) Uani 1 1 d . . . . .
H16A H 0.727287 -0.035738 0.599596 0.077 Uiso 1 1 calc R U . . .
H16B H 0.795147 -0.159902 0.576551 0.077 Uiso 1 1 calc R U . . .
H16C H 0.695478 -0.199331 0.574388 0.077 Uiso 1 1 calc R U . . .
C17 C 0.7763(2) 0.4808(4) 0.72765(13) 0.0230(6) Uani 1 1 d . . . . .
C18 C 0.7894(3) 0.6295(5) 0.80219(15) 0.0314(8) Uani 1 1 d . . . . .
C19 C 0.8532(3) 0.5240(5) 0.80155(16) 0.0337(8) Uani 1 1 d . . . . .
C20 C 0.7684(3) 0.7494(6) 0.84532(19) 0.0438(10) Uani 1 1 d . . . . .
H20A H 0.816062 0.758605 0.871473 0.066 Uiso 1 1 calc R U . . .
H20B H 0.717005 0.717238 0.865417 0.066 Uiso 1 1 calc R U . . .
H20C H 0.758511 0.850972 0.827387 0.066 Uiso 1 1 calc R U . . .
C21 C 0.9229(3) 0.5037(7) 0.8426(2) 0.0510(12) Uani 1 1 d . . . . .
H21A H 0.921349 0.396636 0.857451 0.076 Uiso 1 1 calc R U . . .
H21B H 0.915416 0.578849 0.873043 0.076 Uiso 1 1 calc R U . . .
H21C H 0.977880 0.522143 0.824468 0.076 Uiso 1 1 calc R U . . .
C22 C 0.6643(2) 0.6871(4) 0.73415(15) 0.0278(7) Uani 1 1 d . . . . .
H22 H 0.647320 0.637901 0.698103 0.033 Uiso 1 1 calc R U . . .
C23 C 0.5901(3) 0.6681(6) 0.7736(2) 0.0430(10) Uani 1 1 d . . . . .
H23A H 0.577981 0.556245 0.778786 0.065 Uiso 1 1 calc R U . . .
H23B H 0.539723 0.720218 0.758103 0.065 Uiso 1 1 calc R U . . .
H23C H 0.604364 0.715537 0.809506 0.065 Uiso 1 1 calc R U . . .
C24 C 0.6861(3) 0.8584(5) 0.7220(2) 0.0419(10) Uani 1 1 d . . . . .
H24A H 0.640932 0.905039 0.699245 0.063 Uiso 1 1 calc R U . . .
H24B H 0.740350 0.863792 0.701990 0.063 Uiso 1 1 calc R U . . .
H24C H 0.690861 0.916200 0.757086 0.063 Uiso 1 1 calc R U . . .
C25 C 0.8988(3) 0.2912(5) 0.74276(19) 0.0383(9) Uani 1 1 d . . . . .
H25 H 0.953627 0.312057 0.762612 0.046 Uiso 1 1 calc R U . . .
C26 C 0.9229(4) 0.2714(7) 0.6838(3) 0.0585(15) Uani 1 1 d . . . . .
H26A H 0.871878 0.248152 0.661812 0.088 Uiso 1 1 calc R U . . .
H26B H 0.963556 0.184728 0.680385 0.088 Uiso 1 1 calc R U . . .
H26C H 0.949167 0.368382 0.670186 0.088 Uiso 1 1 calc R U . . .
C27 C 0.8618(4) 0.1498(7) 0.7710(3) 0.0595(15) Uani 1 1 d . . . . .
H27A H 0.851633 0.173712 0.810320 0.089 Uiso 1 1 calc R U . . .
H27B H 0.901741 0.061815 0.768084 0.089 Uiso 1 1 calc R U . . .
H27C H 0.807763 0.121508 0.753214 0.089 Uiso 1 1 calc R U . . .

loop_
_atom_site_aniso_label
_atom_site_aniso_U_11
_atom_site_aniso_U_22
_atom_site_aniso_U_33
_atom_site_aniso_U_23
_atom_site_aniso_U_13
_atom_site_aniso_U_12
F9 0.033(11) 0.026(7) 0.022(7) 0.003(5) -0.007(8) 0.010(9)
F10 0.064(9) 0.060(8) 0.032(6) -0.022(6) -0.023(6) -0.002(6)
F11 0.029(7) 0.015(5) 0.037(6) 0.011(4) -0.006(5) -0.004(4)
F12 0.047(9) 0.078(12) 0.049(9) 0.013(8) 0.007(7) -0.016(8)
B3 0.037(10) 0.025(11) 0.028(10) -0.005(7) -0.004(7) 0.008(7)
F5 0.038(4) 0.040(2) 0.035(3) 0.0031(19) -0.010(3) 0.002(3)
F6 0.045(2) 0.066(3) 0.066(3) 0.001(2) -0.0050(19) -0.0289(19)
F7 0.0343(19) 0.124(4) 0.0271(16) -0.0040(19) -0.0015(13) -0.011(2)
F8 0.084(4) 0.048(3) 0.051(2) -0.017(2) -0.034(3) 0.026(3)
B2 0.031(3) 0.020(3) 0.025(3) 0.001(2) -0.006(3) -0.003(2)
F1 0.0410(16) 0.0607(18) 0.0653(19) -0.0178(15) -0.0028(14) -0.0087(13)
F2 0.0251(11) 0.0506(15) 0.0497(15) -0.0114(12) -0.0061(10) 0.0042(10)
F3 0.0444(17) 0.0623(19) 0.081(2) -0.0256(17) -0.0245(16) 0.0286(14)
F4 0.0503(17) 0.0624(19) 0.0467(16) -0.0002(14) -0.0058(13) 0.0163(14)
B1 0.027(2) 0.045(3) 0.048(3) -0.014(2) -0.006(2) 0.0072(18)
N1 0.0193(13) 0.0256(13) 0.0173(12) -0.0005(10) 0.0003(10) -0.0017(11)
N2 0.0313(15) 0.0268(14) 0.0205(13) -0.0032(10) -0.0004(11) -0.0036(12)
N3 0.0248(14) 0.0194(12) 0.0179(12) -0.0035(9) 0.0003(10) 0.0011(10)
N4 0.0281(16) 0.0222(13) 0.0327(14) -0.0035(12) -0.0032(12) 0.0048(11)
N5 0.0225(14) 0.0301(14) 0.0198(12) -0.0040(11) -0.0026(10) -0.0003(11)
N6 0.0210(14) 0.0432(18) 0.0242(14) -0.0012(12) -0.0012(11) 0.0046(13)
C1 0.0217(15) 0.0266(15) 0.0224(14) -0.0017(12) 0.0032(12) -0.0061(11)
C2 0.0236(15) 0.0277(16) 0.0208(14) 0.0005(12) 0.0039(12) -0.0063(13)
C3 0.0197(15) 0.0223(14) 0.0213(14) -0.0004(11) -0.0004(12) 0.0021(12)
C4 0.0210(15) 0.0199(14) 0.0243(15) 0.0008(12) 0.0003(12) -0.0020(11)
C5 0.0201(15) 0.0226(14) 0.0204(14) 0.0031(11) 0.0025(11) -0.0042(12)
C6 0.0272(17) 0.0247(15) 0.0171(13) -0.0028(11) -0.0014(12) 0.0024(12)
C7 0.0317(18) 0.0219(14) 0.0162(13) -0.0035(11) 0.0008(12) -0.0007(13)
C8 0.034(2) 0.0232(16) 0.0284(16) -0.0016(13) 0.0014(14) 0.0008(13)
C9 0.0319(19) 0.0308(18) 0.0338(18) -0.0068(15) -0.0001(15) -0.0059(15)
C10 0.052(3) 0.0219(17) 0.051(2) -0.0033(17) 0.000(2) -0.0017(16)
C11 0.0331(18) 0.0196(14) 0.0293(17) -0.0021(12) -0.0025(14) 0.0040(13)
C12 0.063(3) 0.030(2) 0.038(2) 0.0037(16) -0.013(2) 0.003(2)
C13 0.043(2) 0.035(2) 0.0323(18) -0.0110(15) -0.0005(16) 0.0173(18)
C14 0.032(2) 0.036(2) 0.065(3) 0.000(2) -0.003(2) 0.0120(17)
C15 0.040(3) 0.064(3) 0.088(5) -0.007(3) 0.017(3) 0.011(3)
C16 0.046(3) 0.045(2) 0.063(3) 0.005(2) -0.008(2) 0.021(2)
C17 0.0184(15) 0.0297(16) 0.0211(15) -0.0016(12) 0.0010(11) -0.0039(12)
C18 0.0301(18) 0.045(2) 0.0196(15) -0.0056(14) -0.0056(14) -0.0041(16)
C19 0.0313(19) 0.047(2) 0.0226(15) -0.0040(15) -0.0043(15) -0.0030(17)
C20 0.047(2) 0.053(3) 0.0309(19) -0.0149(18) -0.0086(18) 0.004(2)
C21 0.047(3) 0.068(3) 0.039(2) -0.006(2) -0.018(2) 0.004(2)
C22 0.0268(17) 0.0304(17) 0.0261(16) -0.0037(13) -0.0017(13) 0.0020(13)
C23 0.029(2) 0.053(3) 0.047(2) 0.006(2) 0.0047(18) 0.0072(19)
C24 0.049(3) 0.0311(19) 0.045(2) 0.0017(17) -0.0051(19) 0.0052(18)
C25 0.033(2) 0.041(2) 0.041(2) 0.0076(17) 0.0048(17) 0.0162(16)
C26 0.062(4) 0.057(3) 0.056(3) 0.006(2) 0.015(3) 0.023(3)
C27 0.064(4) 0.042(3) 0.073(4) 0.011(2) 0.021(3) -0.001(2)

loop_
_atom_type_symbol
_atom_type_description
_atom_type_scat_dispersion_real
_atom_type_scat_dispersion_imag
_atom_type_scat_source
C C 0.0033 0.0016 'International Tables Vol C Tables 4.2.6.8 and 6.1.1.4'
H H 0.0000 0.0000 'International Tables Vol C Tables 4.2.6.8 and 6.1.1.4'
B B 0.0013 0.0007 'International Tables Vol C Tables 4.2.6.8 and 6.1.1.4'
F F 0.0171 0.0103 'International Tables Vol C Tables 4.2.6.8 and 6.1.1.4'
N N 0.0061 0.0033 'International Tables Vol C Tables 4.2.6.8 and 6.1.1.4'

loop_
_geom_angle_atom_site_label_1
_geom_angle_atom_site_label_2
_geom_angle_atom_site_label_3
_geom_angle
_geom_angle_site_symmetry_1
_geom_angle_site_symmetry_3
_geom_angle_publ_flag
F10 B3 F9 104(3) . . ?
F11 B3 F9 108(3) . . ?
F11 B3 F10 110(3) . . ?
F11 B3 F12 115(3) . . ?
F12 B3 F9 109(3) . . ?
F12 B3 F10 110(3) . . ?
F5 B2 F7 108.5(7) . . ?
F6 B2 F5 110.7(6) . . ?
F6 B2 F7 107.7(6) . . ?
F8 B2 F5 111.3(7) . . ?
F8 B2 F6 109.6(8) . . ?
F8 B2 F7 109.0(5) . . ?
F1 B1 F3 110.2(4) . . ?
F1 B1 F4 110.0(4) . . ?
F2 B1 F1 109.3(4) . . ?
F2 B1 F3 109.1(4) . . ?
F2 B1 F4 108.9(4) . . ?
F4 B1 F3 109.3(5) . . ?
C1 N1 C17 117.7(3) . . ?
C5 N1 C1 120.4(3) . . ?
C5 N1 C17 121.8(3) . . ?
C3 N2 C6 119.2(3) . . ?
C6 N3 C7 108.8(3) . . ?
C6 N3 C11 121.5(3) . . ?
C7 N3 C11 129.8(3) . . ?
C6 N4 C8 108.5(3) . . ?
C6 N4 C14 121.0(3) . . ?
C8 N4 C14 130.5(3) . . ?
C17 N5 C18 107.9(3) . . ?
C17 N5 C22 123.5(3) . . ?
C18 N5 C22 128.6(3) . . ?
C17 N6 C19 106.9(3) . . ?
C17 N6 C25 128.7(3) . . ?
C19 N6 C25 124.2(3) . . ?
N1 C1 H1 119.6 . . ?
C2 C1 N1 120.7(3) . . ?
C2 C1 H1 119.7 . . ?
C1 C2 H2 119.2 . . ?
C1 C2 C3 121.6(3) . . ?
C3 C2 H2 119.2 . . ?
N2 C3 C2 117.6(3) . . ?
N2 C3 C4 126.8(3) . . ?
C2 C3 C4 115.6(3) . . ?
C3 C4 H4 119.4 . . ?
C5 C4 C3 121.1(3) . . ?
C5 C4 H4 119.4 . . ?
N1 C5 H5 119.7 . . ?
C4 C5 N1 120.5(3) . . ?
C4 C5 H5 119.7 . . ?
N3 C6 N2 124.5(3) . . ?
N4 C6 N2 126.7(3) . . ?
N4 C6 N3 108.5(3) . . ?
N3 C7 C9 124.0(3) . . ?
C8 C7 N3 107.0(3) . . ?
C8 C7 C9 129.0(3) . . ?
N4 C8 C10 124.6(4) . . ?
C7 C8 N4 107.2(3) . . ?
C7 C8 C10 128.2(4) . . ?
C7 C9 H9A 109.5 . . ?
C7 C9 H9B 109.5 . . ?
C7 C9 H9C 109.5 . . ?
H9A C9 H9B 109.5 . . ?
H9A C9 H9C 109.5 . . ?
H9B C9 H9C 109.5 . . ?
C8 C10 H10A 109.5 . . ?
C8 C10 H10B 109.5 . . ?
C8 C10 H10C 109.5 . . ?
H10A C10 H10B 109.5 . . ?
H10A C10 H10C 109.5 . . ?
H10B C10 H10C 109.5 . . ?
N3 C11 H11 106.3 . . ?
N3 C11 C12 112.1(3) . . ?
N3 C11 C13 110.3(3) . . ?
C12 C11 H11 106.3 . . ?
C12 C11 C13 115.0(4) . . ?
C13 C11 H11 106.3 . . ?
C11 C12 H12A 109.5 . . ?
C11 C12 H12B 109.5 . . ?
C11 C12 H12C 109.5 . . ?
H12A C12 H12B 109.5 . . ?
H12A C12 H12C 109.5 . . ?
H12B C12 H12C 109.5 . . ?
C11 C13 H13A 109.5 . . ?
C11 C13 H13B 109.5 . . ?
C11 C13 H13C 109.5 . . ?
H13A C13 H13B 109.5 . . ?
H13A C13 H13C 109.5 . . ?
H13B C13 H13C 109.5 . . ?
N4 C14 C15 112.8(5) . . ?
N4 C14 C16 111.6(4) . . ?
C16 C14 C15 114.6(5) . . ?
C14 C15 H15A 109.5 . . ?
C14 C15 H15B 109.5 . . ?
C14 C15 H15C 109.5 . . ?
H15A C15 H15B 109.5 . . ?
H15A C15 H15C 109.5 . . ?
H15B C15 H15C 109.5 . . ?
C14 C16 H16A 109.5 . . ?
C14 C16 H16B 109.5 . . ?
C14 C16 H16C 109.5 . . ?
H16A C16 H16B 109.5 . . ?
H16A C16 H16C 109.5 . . ?
H16B C16 H16C 109.5 . . ?
N5 C17 N1 123.6(3) . . ?
N6 C17 N1 125.9(3) . . ?
N6 C17 N5 110.2(3) . . ?
N5 C18 C20 124.7(4) . . ?
C19 C18 N5 106.2(3) . . ?
C19 C18 C20 129.0(4) . . ?
N6 C19 C21 123.0(4) . . ?
C18 C19 N6 108.8(3) . . ?
C18 C19 C21 128.2(4) . . ?
C18 C20 H20A 109.5 . . ?
C18 C20 H20B 109.5 . . ?
C18 C20 H20C 109.5 . . ?
H20A C20 H20B 109.5 . . ?
H20A C20 H20C 109.5 . . ?
H20B C20 H20C 109.5 . . ?
C19 C21 H21A 109.5 . . ?
C19 C21 H21B 109.5 . . ?
C19 C21 H21C 109.5 . . ?
H21A C21 H21B 109.5 . . ?
H21A C21 H21C 109.5 . . ?
H21B C21 H21C 109.5 . . ?
N5 C22 H22 107.1 . . ?
N5 C22 C23 111.6(3) . . ?
N5 C22 C24 110.3(3) . . ?
C23 C22 H22 107.1 . . ?
C23 C22 C24 113.2(4) . . ?
C24 C22 H22 107.1 . . ?
C22 C23 H23A 109.5 . . ?
C22 C23 H23B 109.5 . . ?
C22 C23 H23C 109.5 . . ?
H23A C23 H23B 109.5 . . ?
H23A C23 H23C 109.5 . . ?
H23B C23 H23C 109.5 . . ?
C22 C24 H24A 109.5 . . ?
C22 C24 H24B 109.5 . . ?
C22 C24 H24C 109.5 . . ?
H24A C24 H24B 109.5 . . ?
H24A C24 H24C 109.5 . . ?
H24B C24 H24C 109.5 . . ?
N6 C25 H25 105.0 . . ?
N6 C25 C27 109.0(4) . . ?
C26 C25 N6 115.3(4) . . ?
C26 C25 H25 105.0 . . ?
C26 C25 C27 116.3(5) . . ?
C27 C25 H25 105.0 . . ?
C25 C26 H26A 109.5 . . ?
C25 C26 H26B 109.5 . . ?
C25 C26 H26C 109.5 . . ?
H26A C26 H26B 109.5 . . ?
H26A C26 H26C 109.5 . . ?
H26B C26 H26C 109.5 . . ?
C25 C27 H27A 109.5 . . ?
C25 C27 H27B 109.5 . . ?
C25 C27 H27C 109.5 . . ?
H27A C27 H27B 109.5 . . ?
H27A C27 H27C 109.5 . . ?
H27B C27 H27C 109.5 . . ?

loop_
_geom_bond_atom_site_label_1
_geom_bond_atom_site_label_2
_geom_bond_distance
_geom_bond_site_symmetry_2
_geom_bond_publ_flag
F9 B3 1.44(5) . ?
F10 B3 1.44(4) . ?
F11 B3 1.30(4) . ?
F12 B3 1.35(4) . ?
F5 B2 1.397(11) . ?
F6 B2 1.381(7) . ?
F7 B2 1.402(9) . ?
F8 B2 1.367(9) . ?
F1 B1 1.392(6) . ?
F2 B1 1.381(6) . ?
F3 B1 1.406(5) . ?
F4 B1 1.405(7) . ?
N1 C1 1.378(4) . ?
N1 C5 1.376(4) . ?
N1 C17 1.414(4) . ?
N2 C3 1.317(4) . ?
N2 C6 1.377(5) . ?
N3 C6 1.341(5) . ?
N3 C7 1.396(4) . ?
N3 C11 1.480(4) . ?
N4 C6 1.337(4) . ?
N4 C8 1.399(5) . ?
N4 C14 1.486(5) . ?
N5 C17 1.333(5) . ?
N5 C18 1.395(4) . ?
N5 C22 1.493(5) . ?
N6 C17 1.326(5) . ?
N6 C19 1.387(5) . ?
N6 C25 1.487(5) . ?
C1 H1 0.9500 . ?
C1 C2 1.347(5) . ?
C2 H2 0.9500 . ?
C2 C3 1.432(5) . ?
C3 C4 1.439(4) . ?
C4 H4 0.9500 . ?
C4 C5 1.358(5) . ?
C5 H5 0.9500 . ?
C7 C8 1.351(5) . ?
C7 C9 1.494(5) . ?
C8 C10 1.494(5) . ?
C9 H9A 0.9800 . ?
C9 H9B 0.9800 . ?
C9 H9C 0.9800 . ?
C10 H10A 0.9800 . ?
C10 H10B 0.9800 . ?
C10 H10C 0.9800 . ?
C11 H11 1.0000 . ?
C11 C12 1.508(6) . ?
C11 C13 1.519(5) . ?
C12 H12A 0.9800 . ?
C12 H12B 0.9800 . ?
C12 H12C 0.9800 . ?
C13 H13A 0.9800 . ?
C13 H13B 0.9800 . ?
C13 H13C 0.9800 . ?
C14 C15 1.493(8) . ?
C14 C16 1.488(8) . ?
C15 H15A 0.9800 . ?
C15 H15B 0.9800 . ?
C15 H15C 0.9800 . ?
C16 H16A 0.9800 . ?
C16 H16B 0.9800 . ?
C16 H16C 0.9800 . ?
C18 C19 1.345(6) . ?
C18 C20 1.494(6) . ?
C19 C21 1.484(6) . ?
C20 H20A 0.9800 . ?
C20 H20B 0.9800 . ?
C20 H20C 0.9800 . ?
C21 H21A 0.9800 . ?
C21 H21B 0.9800 . ?
C21 H21C 0.9800 . ?
C22 H22 1.0000 . ?
C22 C23 1.512(6) . ?
C22 C24 1.527(6) . ?
C23 H23A 0.9800 . ?
C23 H23B 0.9800 . ?
C23 H23C 0.9800 . ?
C24 H24A 0.9800 . ?
C24 H24B 0.9800 . ?
C24 H24C 0.9800 . ?
C25 H25 1.0000 . ?
C25 C26 1.478(7) . ?
C25 C27 1.501(7) . ?
C26 H26A 0.9800 . ?
C26 H26B 0.9800 . ?
C26 H26C 0.9800 . ?
C27 H27A 0.9800 . ?
C27 H27B 0.9800 . ?
C27 H27C 0.9800 . ?

loop_
_geom_torsion_atom_site_label_1
_geom_torsion_atom_site_label_2
_geom_torsion_atom_site_label_3
_geom_torsion_atom_site_label_4
_geom_torsion
_geom_torsion_site_symmetry_1
_geom_torsion_site_symmetry_2
_geom_torsion_site_symmetry_3
_geom_torsion_site_symmetry_4
_geom_torsion_publ_flag
N1 C1 C2 C3 -0.8(5) . . . . ?
N2 C3 C4 C5 177.7(3) . . . . ?
N3 C7 C8 N4 -0.3(4) . . . . ?
N3 C7 C8 C10 179.8(4) . . . . ?
N5 C18 C19 N6 -1.3(5) . . . . ?
N5 C18 C19 C21 179.3(5) . . . . ?
C1 N1 C5 C4 2.0(5) . . . . ?
C1 N1 C17 N5 86.1(4) . . . . ?
C1 N1 C17 N6 -86.4(4) . . . . ?
C1 C2 C3 N2 -177.2(3) . . . . ?
C1 C2 C3 C4 2.6(5) . . . . ?
C2 C3 C4 C5 -2.1(5) . . . . ?
C3 N2 C6 N3 99.9(4) . . . . ?
C3 N2 C6 N4 -88.0(5) . . . . ?
C3 C4 C5 N1 -0.1(5) . . . . ?
C5 N1 C1 C2 -1.6(5) . . . . ?
C5 N1 C17 N5 -92.9(4) . . . . ?
C5 N1 C17 N6 94.6(4) . . . . ?
C6 N2 C3 C2 -179.9(3) . . . . ?
C6 N2 C3 C4 0.3(5) . . . . ?
C6 N3 C7 C8 -0.8(4) . . . . ?
C6 N3 C7 C9 179.4(3) . . . . ?
C6 N3 C11 C12 128.0(4) . . . . ?
C6 N3 C11 C13 -102.5(4) . . . . ?
C6 N4 C8 C7 1.3(4) . . . . ?
C6 N4 C8 C10 -178.8(4) . . . . ?
C6 N4 C14 C15 -125.9(5) . . . . ?
C6 N4 C14 C16 103.4(5) . . . . ?
C7 N3 C6 N2 175.0(3) . . . . ?
C7 N3 C6 N4 1.6(4) . . . . ?
C7 N3 C11 C12 -52.2(5) . . . . ?
C7 N3 C11 C13 77.3(4) . . . . ?
C8 N4 C6 N2 -174.9(3) . . . . ?
C8 N4 C6 N3 -1.8(4) . . . . ?
C8 N4 C14 C15 52.4(7) . . . . ?
C8 N4 C14 C16 -78.3(6) . . . . ?
C9 C7 C8 N4 179.5(4) . . . . ?
C9 C7 C8 C10 -0.5(7) . . . . ?
C11 N3 C6 N2 -5.2(5) . . . . ?
C11 N3 C6 N4 -178.6(3) . . . . ?
C11 N3 C7 C8 179.4(3) . . . . ?
C11 N3 C7 C9 -0.4(5) . . . . ?
C14 N4 C6 N2 3.7(6) . . . . ?
C14 N4 C6 N3 176.8(3) . . . . ?
C14 N4 C8 C7 -177.2(4) . . . . ?
C14 N4 C8 C10 2.8(7) . . . . ?
C17 N1 C1 C2 179.4(3) . . . . ?
C17 N1 C5 C4 -179.0(3) . . . . ?
C17 N5 C18 C19 1.2(4) . . . . ?
C17 N5 C18 C20 -176.2(4) . . . . ?
C17 N5 C22 C23 115.5(4) . . . . ?
C17 N5 C22 C24 -117.8(4) . . . . ?
C17 N6 C19 C18 1.0(5) . . . . ?
C17 N6 C19 C21 -179.7(4) . . . . ?
C17 N6 C25 C26 44.9(7) . . . . ?
C17 N6 C25 C27 -87.9(6) . . . . ?
C18 N5 C17 N1 -174.1(3) . . . . ?
C18 N5 C17 N6 -0.6(4) . . . . ?
C18 N5 C22 C23 -64.5(5) . . . . ?
C18 N5 C22 C24 62.3(5) . . . . ?
C19 N6 C17 N1 173.2(3) . . . . ?
C19 N6 C17 N5 -0.2(4) . . . . ?
C19 N6 C25 C26 -140.5(5) . . . . ?
C19 N6 C25 C27 86.7(6) . . . . ?
C20 C18 C19 N6 176.0(4) . . . . ?
C20 C18 C19 C21 -3.4(8) . . . . ?
C22 N5 C17 N1 5.9(5) . . . . ?
C22 N5 C17 N6 179.4(3) . . . . ?
C22 N5 C18 C19 -178.8(4) . . . . ?
C22 N5 C18 C20 3.7(7) . . . . ?
C25 N6 C17 N1 -11.5(6) . . . . ?
C25 N6 C17 N5 175.1(4) . . . . ?
C25 N6 C19 C18 -174.6(4) . . . . ?
C25 N6 C19 C21 4.7(7) . . . . ?

loop_
_twin_individual_id
_twin_individual_mass_fraction_refined
1 0.7(10)
2 0.3(10)
